data_1541764
loop_
_publ_author_name
'Zheng Nanfeng'
'Bu Xianhui'
'Wang Bing'
'Feng Pingyun'

_publ_section_title
;
 Microporous and photoluminescent chalcogenide zeolite analogs
;
_journal_name_full Science
_journal_page_first 2366
_journal_page_last 2369
_journal_volume 298
_journal_year 2002
_chemical_formula_sum 'Ge1.317 In2.683 O0.25 S8'
_chemical_name_systematic '(In2.69 Ge1.31 S8) (C6 H15 N3) (H2 O)0.25'
_space_group_IT_number 142
_symmetry_space_group_name_Hall '-I 4bd 2c'
_symmetry_space_group_name_H-M 'I 41/a c d :2'
_cell_angle_alpha 90
_cell_angle_beta 90
_cell_angle_gamma 90
_cell_formula_units_Z 32
_cell_length_a 22.9078
_cell_length_b 22.9078
_cell_length_c 41.49
_cell_volume 21772.595
_citation_journal_id_ASTM SCIEAS
_cod_data_source_file ZhengNanfeng_SCIEAS_2002_509.cif
_cod_data_source_block Ge1.317In2.683O0.25S8
_cod_original_cell_volume 21772.6
_cod_database_code 1541764

loop_
_symmetry_equiv_pos_as_xyz
x,y,z
-y+1/4,x+3/4,z+1/4
-x+1/2,-y,z+1/2
y+1/4,-x+1/4,z+3/4
x,-y,-z+1/2
y+1/4,x+3/4,-z+3/4
-x+1/2,y,-z
-y+1/4,-x+1/4,-z+1/4
-x,-y,-z
y-1/4,-x-3/4,-z-1/4
x-1/2,y,-z-1/2
-y-1/4,x-1/4,-z-3/4
-x,y,z-1/2
-y-1/4,-x-3/4,z-3/4
x-1/2,-y,z
y-1/4,x-1/4,z-1/4
x+1/2,y+1/2,z+1/2
-y+3/4,x+5/4,z+3/4
-x+1,-y+1/2,z+1
y+3/4,-x+3/4,z+5/4
x+1/2,-y+1/2,-z+1
y+3/4,x+5/4,-z+5/4
-x+1,y+1/2,-z+1/2
-y+3/4,-x+3/4,-z+3/4
-x+1/2,-y+1/2,-z+1/2
y+1/4,-x-1/4,-z+1/4
x,y+1/2,-z
-y+1/4,x+1/4,-z-1/4
-x+1/2,y+1/2,z
-y+1/4,-x-1/4,z-1/4
x,-y+1/2,z+1/2
y+1/4,x+1/4,z+1/4

loop_
_atom_site_label
_atom_site_type_symbol
_atom_site_fract_x
_atom_site_fract_y
_atom_site_fract_z
_atom_site_occupancy
_atom_site_U_iso_or_equiv
S5 S-1 0.6246 0.34866 -0.00525 1 0.0
S1 S-1 0.62366 0.34955 0.12688 1 0.0
S9 S-1 0.72974 0.22521 0.12559 1 0.0
O1 O-2 0.5 0.25 0.125 1 0.0
S7 S-1 0.75 0.46523 0 1 0.0
In1 In+3 0.56324 0.30004 0.02999 0.578 0.0
S8 S-1 0.5 0.25 -0.00335 1 0.0
Ge3 Ge+4 0.57496 0.41339 0.09342 0.473 0.0
S4 S-1 0.74681 0.33638 0.0629 1 0.0
S3 S-1 0.63608 0.47125 0.06308 1 0.0
S2 S-1 0.6133 0.23254 0.06114 1 0.0
Ge2 Ge+4 0.67592 0.28768 0.09296 0.37 0.0
In2 In+3 0.67592 0.28768 0.09296 0.63 0.0
In4 In+3 0.68867 0.4011 0.030388 0.948 0.0
Ge4 Ge+4 0.68867 0.4011 0.030388 0.052 0.0
Ge1 Ge+4 0.56324 0.30004 0.02999 0.422 0.0
In3 In+3 0.57496 0.41339 0.09342 0.527 0.0
S6 S-1 0.50854 0.36195 0.06244 1 0.0
